data_7245421
loop_
_publ_author_name
'Stolar, Tomislav'
'Ali\'c, Jasna'
'Lon\<cari\'c, Ivor'
'Etter, Martin'
'Jung, Dahee'
'Farha, Omar K.'
'\/Dilovi\'c, Ivica'
'Me\<strovi\'c, Ernest'
'U\<zarevi\'c, Krunoslav'

_publ_section_title
;
 Sustainable solid form screening: mechanochemical control over nucleobase
 hydrogen-bonded organic framework polymorphism
;
_journal_name_full CrystEngComm
_journal_paper_doi 10.1039/D2CE00668E
_journal_year 2022
_chemical_formula_moiety 'C5 H6 N6'
_chemical_formula_sum 'C5 H6 N6'
_chemical_formula_weight 150.16
_space_group_crystal_system trigonal
_space_group_IT_number 148
_space_group_name_Hall '-R 3'
_space_group_name_H-M_alt 'R -3 :H'
_atom_sites_solution_hydrogens mixed
_atom_sites_solution_primary dual
_audit_creation_date 2022-04-23
_audit_creation_method
;
Olex2 1.3
(compiled 2020.11.12 svn.r5f609507 for OlexSys, GUI svn.r6408)
;
_audit_update_record
;
2022-04-23 deposited with the CCDC.	2022-08-15 downloaded from the CCDC.
;
_cell_angle_alpha 90
_cell_angle_beta 90
_cell_angle_gamma 120
_cell_formula_units_Z 18
_cell_length_a 18.8845(7)
_cell_length_b 18.8845(7)
_cell_length_c 10.7786(4)
_cell_measurement_reflns_used 3531
_cell_measurement_temperature 169.99(10)
_cell_measurement_theta_max 76.6470
_cell_measurement_theta_min 4.6810
_cell_volume 3328.9(2)
_computing_cell_refinement 'CrysAlisPro 1.171.41.92a (Rigaku OD, 2020)'
_computing_data_collection 'CrysAlisPro 1.171.41.92a (Rigaku OD, 2020)'
_computing_data_reduction 'CrysAlisPro 1.171.41.92a (Rigaku OD, 2020)'
_computing_molecular_graphics 'Olex2 1.3 (Dolomanov et al., 2009)'
_computing_publication_material 'Olex2 1.3 (Dolomanov et al., 2009)'
_computing_structure_refinement 'SHELXL 2018/3 (Sheldrick, 2015)'
_computing_structure_solution 'SHELXT 2014/5 (Sheldrick, 2014)'
_diffrn_ambient_environment N~2~
_diffrn_ambient_temperature 169.99(10)
_diffrn_detector 'Hybrid Pixel Array Detector'
_diffrn_detector_area_resol_mean 10.0000
_diffrn_detector_type HyPix
_diffrn_measured_fraction_theta_full 0.992
_diffrn_measured_fraction_theta_max 0.992
_diffrn_measurement_details
;
List of Runs (angles in degrees, time in seconds):

  # Type    Start    End  Width  t~exp~   \w     \q     \k     \f   Frames
#--------------------------------------------------------------------------
  1  \w     92.00 119.00   0.50    0.80    --  111.75  45.00 -30.00   54
  2  \w     99.00 149.00   0.50    0.80    --  111.75 125.00 -90.00  100
  3  \w     73.00 121.00   0.50    0.40    --   42.29 178.00 -90.00   96
  4  \w    139.00 167.00   0.50    0.80    --  111.75  45.00 -30.00   56
  5  \w    114.00 142.00   0.50    0.80    --  111.75 157.00 167.00   56
  6  \w     80.00 106.00   0.50    0.80    --  111.75 157.00 167.00   52
  7  \w    -26.00  36.00   0.50    0.40    --  -42.29  24.00 164.00  124
  8  \w    -76.00 -22.00   0.50    0.80    --  -90.25 110.00  -1.00  108
  9  \w     38.00  69.00   0.50    0.80    --  111.75 -61.00  60.00   62
 10  \w     42.00  68.00   0.50    0.80    --  111.75 -61.00 -30.00   52
 11  \w     57.00  98.00   0.50    0.80    --  111.75 -77.00-150.00   82
 12  \w     38.00  63.00   0.50    0.80    --  111.75 -61.00-120.00   50
 13  \w     41.00 109.00   0.50    0.80    --  111.75-125.00 -30.00  136
 14  \w     43.00 105.00   0.50    0.80    --  111.75-125.00-150.00  124
 15  \w     45.00 108.00   0.50    0.80    --  111.75-123.00 148.00  126
;
_diffrn_measurement_device 'four-circle diffractometer'
_diffrn_measurement_device_type 'XtaLAB Synergy, Dualflex, HyPix'
_diffrn_measurement_method '\w scans'
_diffrn_orient_matrix_type 'CrysAlisPro convention (1999,Acta A55,543-557)'
_diffrn_orient_matrix_UB_11 0.0926134000
_diffrn_orient_matrix_UB_12 0.0610264000
_diffrn_orient_matrix_UB_13 0.0053907000
_diffrn_orient_matrix_UB_21 0.0149877000
_diffrn_orient_matrix_UB_22 -0.0689678000
_diffrn_orient_matrix_UB_23 0.0444376000
_diffrn_orient_matrix_UB_31 0.0087634000
_diffrn_orient_matrix_UB_32 -0.0201547000
_diffrn_orient_matrix_UB_33 -0.1355913000
_diffrn_radiation_monochromator mirror
_diffrn_radiation_probe x-ray
_diffrn_radiation_type 'Cu K\a'
_diffrn_radiation_wavelength 1.54184
_diffrn_reflns_av_R_equivalents 0.0461
_diffrn_reflns_av_unetI/netI 0.0376
_diffrn_reflns_Laue_measured_fraction_full 0.992
_diffrn_reflns_Laue_measured_fraction_max 0.992
_diffrn_reflns_limit_h_max 22
_diffrn_reflns_limit_h_min -19
_diffrn_reflns_limit_k_max 19
_diffrn_reflns_limit_k_min -22
_diffrn_reflns_limit_l_max 10
_diffrn_reflns_limit_l_min -12
_diffrn_reflns_number 3452
_diffrn_reflns_point_group_measured_fraction_full 0.992
_diffrn_reflns_point_group_measured_fraction_max 0.992
_diffrn_reflns_theta_full 65.997
_diffrn_reflns_theta_max 65.997
_diffrn_reflns_theta_min 4.914
_diffrn_source 'micro-focus sealed X-ray tube'
_diffrn_source_type 'PhotonJet (Cu) X-ray Source'
_exptl_absorpt_coefficient_mu 0.806
_exptl_absorpt_correction_T_max 1.00000
_exptl_absorpt_correction_T_min 0.70294
_exptl_absorpt_correction_type multi-scan
_exptl_absorpt_process_details
;
CrysAlisPro 1.171.41.92a (Rigaku Oxford Diffraction, 2020)
Empirical absorption correction using spherical harmonics,
implemented in SCALE3 ABSPACK scaling algorithm.
;
_exptl_crystal_colour 'clear colourless'
_exptl_crystal_colour_lustre clear
_exptl_crystal_colour_primary colourless
_exptl_crystal_density_diffrn 1.348
_exptl_crystal_description rhombohedral
_exptl_crystal_F_000 1404
_exptl_crystal_recrystallization_method Butan-1-ol
_exptl_crystal_size_max 0.24
_exptl_crystal_size_mid 0.11
_exptl_crystal_size_min 0.1
_refine_diff_density_max 0.266
_refine_diff_density_min -0.293
_refine_diff_density_rms 0.068
_refine_ls_extinction_coef 0.00055(18)
_refine_ls_extinction_expression Fc^*^=kFc[1+0.001xFc^2^\l^3^/sin(2\q)]^-1/4^
_refine_ls_extinction_method 'SHELXL-2018/3 (Sheldrick 2018)'
_refine_ls_goodness_of_fit_ref 1.054
_refine_ls_hydrogen_treatment mixed
_refine_ls_matrix_type full
_refine_ls_number_parameters 109
_refine_ls_number_reflns 1293
_refine_ls_number_restraints 0
_refine_ls_restrained_S_all 1.054
_refine_ls_R_factor_all 0.0592
_refine_ls_R_factor_gt 0.0547
_refine_ls_shift/su_max 0.000
_refine_ls_shift/su_mean 0.000
_refine_ls_structure_factor_coef Fsqd
_refine_ls_weighting_details 'w=1/[\s^2^(Fo^2^)+(0.1045P)^2^+4.3184P] where P=(Fo^2^+2Fc^2^)/3'
_refine_ls_weighting_scheme calc
_refine_ls_wR_factor_gt 0.1546
_refine_ls_wR_factor_ref 0.1564
_reflns_Friedel_coverage 0.000
_reflns_number_gt 1227
_reflns_number_total 1293
_reflns_threshold_expression 'I > 2\s(I)'
_cod_data_source_file d2ce00668e2.cif
_cod_data_source_block exp_3525_auto
_cod_original_cell_volume 3328.9(3)
_cod_original_sg_symbol_H-M 'R -3'
_cod_database_code 7245421
_shelx_shelxl_version_number 2018/3
_shelx_space_group_comment
;
The symmetry employed for this shelxl refinement is uniquely defined
by the following loop, which should always be used as a source of
symmetry information in preference to the above space-group names.
They are only intended as comments.
;
_shelx_estimated_absorpt_t_max 0.924
_shelx_estimated_absorpt_t_min 0.830
_reflns_odcompleteness_completeness 99.15
_reflns_odcompleteness_iscentric 1
_reflns_odcompleteness_theta 74.33
_olex2_refinement_description
;
1. Fixed Uiso
 At 1.2 times of:
  All C(H) groups, All N(H) groups, All N(H,H) groups
2.a Aromatic/amide H refined with riding coordinates:
 N3(H3), C5(H5)
2.b X=CH2 refined with riding coordinates:
 N5(H5A,H5B)
;
_smtbx_masks_void_probe_radius 1.2
_smtbx_masks_void_truncation_radius 1.2
_olex2_exptl_crystal_mounting_method 'Mounted in cryo loop'
_olex2_submission_special_instructions 'No special instructions were received'
_oxdiff_exptl_absorpt_empirical_details
;
Empirical correction (ABSPACK) includes:
- Absorption correction using spherical harmonics
- Frame scaling
;
_oxdiff_exptl_absorpt_empirical_full_max 4.472
_oxdiff_exptl_absorpt_empirical_full_min 0.656

loop_
_space_group_symop_operation_xyz
'x, y, z'
'-y, x-y, z'
'-x+y, -x, z'
'x+2/3, y+1/3, z+1/3'
'-y+2/3, x-y+1/3, z+1/3'
'-x+y+2/3, -x+1/3, z+1/3'
'x+1/3, y+2/3, z+2/3'
'-y+1/3, x-y+2/3, z+2/3'
'-x+y+1/3, -x+2/3, z+2/3'
'-x, -y, -z'
'y, -x+y, -z'
'x-y, x, -z'
'-x+2/3, -y+1/3, -z+1/3'
'y+2/3, -x+y+1/3, -z+1/3'
'x-y+2/3, x+1/3, -z+1/3'
'-x+1/3, -y+2/3, -z+2/3'
'y+1/3, -x+y+2/3, -z+2/3'
'x-y+1/3, x+2/3, -z+2/3'

loop_
_atom_site_label
_atom_site_type_symbol
_atom_site_fract_x
_atom_site_fract_y
_atom_site_fract_z
_atom_site_U_iso_or_equiv
_atom_site_adp_type
_atom_site_occupancy
_atom_site_site_symmetry_order
_atom_site_calc_flag
_atom_site_refinement_flags_posn
_atom_site_refinement_flags_adp
_atom_site_refinement_flags_occupancy
_atom_site_disorder_assembly
_atom_site_disorder_group
N5 N 0.19480(9) 0.42627(9) 0.67274(13) 0.0263(4) Uani 1 1 d . . . . .
H5A H 0.222670 0.416866 0.729363 0.032 Uiso 1 1 calc R U . . .
H5B H 0.154268 0.433870 0.695060 0.032 Uiso 1 1 calc R U . . .
N1 N 0.27659(9) 0.41706(8) 0.52193(13) 0.0241(4) Uani 1 1 d . . . . .
N4 N 0.10817(9) 0.46011(10) 0.45909(14) 0.0294(5) Uani 1 1 d . . . . .
N2 N 0.26636(10) 0.44177(10) 0.30367(14) 0.0296(5) Uani 1 1 d . . . . .
N3 N 0.15591(10) 0.47114(10) 0.26601(14) 0.0319(5) Uani 1 1 d . . . . .
H3 H 0.160276 0.479499 0.185354 0.038 Uiso 1 1 calc R U . . .
N6 N 0.36142(11) 0.40980(11) 0.37788(16) 0.0349(5) Uani 1 1 d . . . . .
C1 C 0.21401(10) 0.42900(10) 0.55304(16) 0.0226(5) Uani 1 1 d . . . . .
C4 C 0.17291(11) 0.44428(10) 0.45769(16) 0.0254(5) Uani 1 1 d . . . . .
C2 C 0.29804(11) 0.42243(11) 0.40086(16) 0.0259(5) Uani 1 1 d . . . . .
C3 C 0.20294(11) 0.45095(11) 0.33875(16) 0.0267(5) Uani 1 1 d . . . . .
C5 C 0.10115(12) 0.47570(13) 0.34321(17) 0.0321(5) Uani 1 1 d . . . . .
H5 H 0.061511 0.489007 0.315233 0.039 Uiso 1 1 calc R U . . .
H6A H 0.3817(15) 0.3919(15) 0.439(2) 0.039(6) Uiso 1 1 d . . . . .
H6B H 0.3701(14) 0.4034(14) 0.302(3) 0.034(6) Uiso 1 1 d . . . . .

loop_
_atom_site_aniso_label
_atom_site_aniso_U_11
_atom_site_aniso_U_22
_atom_site_aniso_U_33
_atom_site_aniso_U_23
_atom_site_aniso_U_13
_atom_site_aniso_U_12
N5 0.0294(8) 0.0373(9) 0.0174(8) 0.0024(6) 0.0014(5) 0.0205(7)
N1 0.0251(8) 0.0275(8) 0.0201(8) 0.0018(6) 0.0008(5) 0.0135(6)
N4 0.0293(8) 0.0411(9) 0.0230(8) 0.0003(6) -0.0001(6) 0.0214(7)
N2 0.0345(9) 0.0410(9) 0.0186(8) 0.0019(6) 0.0030(6) 0.0230(7)
N3 0.0377(9) 0.0490(10) 0.0168(8) 0.0039(6) -0.0009(6) 0.0275(8)
N6 0.0405(10) 0.0545(11) 0.0221(9) 0.0036(7) 0.0056(7) 0.0330(9)
C1 0.0246(9) 0.0201(8) 0.0205(9) -0.0001(6) -0.0001(6) 0.0090(7)
C4 0.0262(9) 0.0295(9) 0.0212(9) 0.0003(7) 0.0004(7) 0.0144(7)
C2 0.0291(9) 0.0282(9) 0.0211(9) 0.0012(6) 0.0016(7) 0.0150(7)
C3 0.0305(9) 0.0320(9) 0.0196(9) 0.0003(7) -0.0013(7) 0.0170(8)
C5 0.0321(10) 0.0463(11) 0.0252(10) 0.0005(8) -0.0019(7) 0.0250(9)

loop_
_atom_type_symbol
_atom_type_description
_atom_type_scat_dispersion_real
_atom_type_scat_dispersion_imag
_atom_type_scat_source
C C 0.0181 0.0091 'International Tables Vol C Tables 4.2.6.8 and 6.1.1.4'
H H 0.0000 0.0000 'International Tables Vol C Tables 4.2.6.8 and 6.1.1.4'
N N 0.0311 0.0180 'International Tables Vol C Tables 4.2.6.8 and 6.1.1.4'

loop_
_geom_angle_atom_site_label_1
_geom_angle_atom_site_label_2
_geom_angle_atom_site_label_3
_geom_angle
_geom_angle_site_symmetry_1
_geom_angle_site_symmetry_3
_geom_angle_publ_flag
H5A N5 H5B 120.0 . . ?
C1 N5 H5A 120.0 . . ?
C1 N5 H5B 120.0 . . ?
C1 N1 C2 118.70(15) . . ?
C5 N4 C4 103.68(14) . . ?
C2 N2 C3 111.18(15) . . ?
C3 N3 H3 126.7 . . ?
C5 N3 H3 126.7 . . ?
C5 N3 C3 106.57(15) . . ?
C2 N6 H6A 120.3(15) . . ?
C2 N6 H6B 116.7(16) . . ?
H6A N6 H6B 120(2) . . ?
N5 C1 N1 118.50(15) . . ?
N5 C1 C4 123.29(16) . . ?
N1 C1 C4 118.21(15) . . ?
N4 C4 C1 132.08(16) . . ?
C3 C4 N4 110.73(15) . . ?
C3 C4 C1 117.03(16) . . ?
N1 C2 N6 114.85(16) . . ?
N2 C2 N1 127.86(17) . . ?
N2 C2 N6 117.23(17) . . ?
N2 C3 N3 127.96(16) . . ?
N2 C3 C4 126.83(16) . . ?
N3 C3 C4 105.18(16) . . ?
N4 C5 N3 113.84(16) . . ?
N4 C5 H5 123.1 . . ?
N3 C5 H5 123.1 . . ?

loop_
_geom_bond_atom_site_label_1
_geom_bond_atom_site_label_2
_geom_bond_distance
_geom_bond_site_symmetry_2
_geom_bond_publ_flag
N5 H5A 0.8800 . ?
N5 H5B 0.8800 . ?
N5 C1 1.334(2) . ?
N1 C1 1.351(2) . ?
N1 C2 1.355(2) . ?
N4 C4 1.396(2) . ?
N4 C5 1.305(2) . ?
N2 C2 1.344(2) . ?
N2 C3 1.347(2) . ?
N3 H3 0.8800 . ?
N3 C3 1.374(2) . ?
N3 C5 1.363(2) . ?
N6 C2 1.355(2) . ?
N6 H6A 0.91(3) . ?
N6 H6B 0.86(3) . ?
C1 C4 1.402(2) . ?
C4 C3 1.382(2) . ?
C5 H5 0.9500 . ?

loop_
_geom_torsion_atom_site_label_1
_geom_torsion_atom_site_label_2
_geom_torsion_atom_site_label_3
_geom_torsion_atom_site_label_4
_geom_torsion
_geom_torsion_site_symmetry_1
_geom_torsion_site_symmetry_2
_geom_torsion_site_symmetry_3
_geom_torsion_site_symmetry_4
_geom_torsion_publ_flag
N5 C1 C4 N4 0.7(3) . . . . ?
N5 C1 C4 C3 175.65(16) . . . . ?
N1 C1 C4 N4 -178.80(17) . . . . ?
N1 C1 C4 C3 -3.8(2) . . . . ?
N4 C4 C3 N2 178.25(17) . . . . ?
N4 C4 C3 N3 0.0(2) . . . . ?
C1 N1 C2 N2 2.8(3) . . . . ?
C1 N1 C2 N6 179.88(15) . . . . ?
C1 C4 C3 N2 2.2(3) . . . . ?
C1 C4 C3 N3 -176.03(15) . . . . ?
C4 N4 C5 N3 0.2(2) . . . . ?
C2 N1 C1 N5 -177.87(15) . . . . ?
C2 N1 C1 C4 1.6(2) . . . . ?
C2 N2 C3 N3 179.48(18) . . . . ?
C2 N2 C3 C4 1.6(3) . . . . ?
C3 N2 C2 N1 -4.3(3) . . . . ?
C3 N2 C2 N6 178.70(16) . . . . ?
C3 N3 C5 N4 -0.2(2) . . . . ?
C5 N4 C4 C1 175.12(19) . . . . ?
C5 N4 C4 C3 -0.1(2) . . . . ?
C5 N3 C3 N2 -178.12(19) . . . . ?
C5 N3 C3 C4 0.1(2) . . . . ?

loop_
_smtbx_masks_void_nr
_smtbx_masks_void_average_x
_smtbx_masks_void_average_y
_smtbx_masks_void_average_z
_smtbx_masks_void_volume
_smtbx_masks_void_count_electrons
_smtbx_masks_void_content
1 0.000 0.000 -0.764 197.3 54.3 '1.998 H2O'
2 0.333 0.667 -0.888 197.3 54.3 '1.998 H2O'
3 0.667 0.333 -0.221 197.3 54.3 '1.998 H2O'
